data_4069494
loop_
_publ_author_name
'Raynal, Matthieu'
'Pattacini, Roberto'
'Cazin, Catherine S. J.'
'Vall\'ee, Christophe'
'Olivier-Bourbigou, H\'el\`ene'
'Braunstein, Pierre'

_publ_section_title
;
 Reaction Intermediates in the Synthesis of New Hydrido, N-Heterocyclic
 Dicarbene Iridium(III) Pincer Complexes
;
_journal_issue 14
_journal_name_full Organometallics
_journal_page_first 4028
_journal_paper_doi 10.1021/om900226c
_journal_volume 28
_journal_year 2009
_chemical_formula_moiety 'C38 H54 I2 Ir2 N4'
_chemical_formula_sum 'C38 H54 I2 Ir2 N4'
_chemical_formula_weight 1205.05
_space_group_IT_number 7
_symmetry_cell_setting monoclinic
_symmetry_Int_Tables_number 7
_symmetry_space_group_name_Hall 'P -2yc'
_symmetry_space_group_name_H-M 'P 1 c 1'
_atom_sites_solution_hydrogens geom
_atom_sites_solution_primary direct
_atom_sites_solution_secondary difmap
_audit_creation_method SHELXL-97
_cell_angle_alpha 90.00
_cell_angle_beta 90.031(2)
_cell_angle_gamma 90.00
_cell_formula_units_Z 2
_cell_length_a 13.9670(5)
_cell_length_b 8.6217(3)
_cell_length_c 16.4429(7)
_cell_measurement_reflns_used 6642
_cell_measurement_temperature 173(2)
_cell_measurement_theta_max 26.02
_cell_measurement_theta_min 0.998
_cell_volume 1980.04(13)
_computing_cell_refinement 'HKL Scalepack (Otwinowski & Minor 1997)'
_computing_data_reduction 'HKL Denzo and Scalepack (Otwinowski & Minor 1997)'
_computing_molecular_graphics ORTEP-3
_computing_publication_material PLATON
_computing_structure_refinement 'SHELXL-97 (Sheldrick, 1997)'
_computing_structure_solution 'SHELXS-97 (Sheldrick, 1997)'
_diffrn_ambient_temperature 173(2)
_diffrn_detector_area_resol_mean 9
_diffrn_measured_fraction_theta_full 0.999
_diffrn_measured_fraction_theta_max 0.999
_diffrn_measurement_device_type KappaCCD
_diffrn_measurement_method CCD
_diffrn_radiation_monochromator graphite
_diffrn_radiation_source 'fine-focus sealed tube'
_diffrn_radiation_type MoK\a
_diffrn_radiation_wavelength 0.71073
_diffrn_reflns_av_R_equivalents 0.0707
_diffrn_reflns_av_sigmaI/netI 0.0763
_diffrn_reflns_limit_h_max 17
_diffrn_reflns_limit_h_min -15
_diffrn_reflns_limit_k_max 10
_diffrn_reflns_limit_k_min -10
_diffrn_reflns_limit_l_max 16
_diffrn_reflns_limit_l_min -20
_diffrn_reflns_number 17179
_diffrn_reflns_theta_full 26.35
_diffrn_reflns_theta_max 26.35
_diffrn_reflns_theta_min 1.46
_exptl_absorpt_coefficient_mu 8.304
_exptl_absorpt_correction_T_max 0.701
_exptl_absorpt_correction_T_min 0.549
_exptl_absorpt_correction_type multi-scan
_exptl_absorpt_process_details 'L. Spek, J. Appl.Cryst. 2003, 36, 7, B. Blessing, Acta Cryst, 1995, A51, 33'
_exptl_crystal_colour yellow
_exptl_crystal_density_diffrn 2.021
_exptl_crystal_density_method 'not measured'
_exptl_crystal_description prism
_exptl_crystal_F_000 1140
_exptl_crystal_size_max 0.07
_exptl_crystal_size_mid 0.07
_exptl_crystal_size_min 0.04
_refine_diff_density_max 1.221
_refine_diff_density_min -2.387
_refine_diff_density_rms 0.224
_refine_ls_abs_structure_details 'Flack H D (1983), Acta Cryst. A39, 876-881'
_refine_ls_abs_structure_Flack -0.023(35)
_refine_ls_extinction_method none
_refine_ls_goodness_of_fit_ref 1.053
_refine_ls_hydrogen_treatment constr
_refine_ls_matrix_type full
_refine_ls_number_parameters 419
_refine_ls_number_reflns 6703
_refine_ls_number_restraints 0
_refine_ls_restrained_S_all 1.053
_refine_ls_R_factor_all 0.0633
_refine_ls_R_factor_gt 0.0414
_refine_ls_shift/su_max 0.001
_refine_ls_shift/su_mean 0.000
_refine_ls_structure_factor_coef Fsqd
_refine_ls_weighting_details 'calc w=1/[\s^2^(Fo^2^)+(0.0372P)^2^+0.0000P] where P=(Fo^2^+2Fc^2^)/3'
_refine_ls_weighting_scheme calc
_refine_ls_wR_factor_gt 0.0835
_refine_ls_wR_factor_ref 0.0914
_reflns_number_gt 5312
_reflns_number_total 6703
_reflns_threshold_expression >2sigma(I)
_cod_data_source_file om900226c_si_002.cif
_cod_data_source_block complex11
_cod_original_sg_symbol_H-M 'P c'
_cod_database_code 4069494

loop_
_symmetry_equiv_pos_as_xyz
'x, y, z'
'x, -y, z+1/2'

loop_
_atom_site_label
_atom_site_type_symbol
_atom_site_fract_x
_atom_site_fract_y
_atom_site_fract_z
_atom_site_U_iso_or_equiv
_atom_site_adp_type
_atom_site_occupancy
_atom_site_symmetry_multiplicity
_atom_site_calc_flag
_atom_site_refinement_flags
Ir1 Ir 0.89210(3) 0.27754(5) 0.16025(3) 0.02449(16) Uani 1 1 d .
Ir2 Ir 0.41891(3) 0.27946(5) 0.17408(3) 0.02580(16) Uani 1 1 d .
C1 C 0.4899(9) 0.0767(12) 0.1922(8) 0.025(3) Uani 1 1 d .
C2 C 0.8375(8) 0.4563(14) 0.0951(7) 0.025(3) Uani 1 1 d .
C3 C 0.7381(10) 0.6040(14) 0.0211(9) 0.037(4) Uani 1 1 d .
H3 H 0.6852 0.6331 -0.0096 0.045 Uiso 1 1 calc R
C4 C 0.8092(9) 0.6951(13) 0.0416(9) 0.034(3) Uani 1 1 d .
H4 H 0.8167 0.7989 0.0276 0.040 Uiso 1 1 calc R
C5 C 0.7008(8) 0.3185(14) 0.0349(8) 0.028(3) Uani 1 1 d .
C6 C 0.6575(8) 0.2402(12) 0.0991(8) 0.025(3) Uani 1 1 d .
H6 H 0.6586 0.2815 0.1514 0.030 Uiso 1 1 calc R
C7 C 0.6127(8) 0.0990(12) 0.0838(8) 0.020(3) Uani 1 1 d .
C8 C 0.6039(9) 0.0386(13) 0.0071(8) 0.027(3) Uani 1 1 d .
C9 C 0.5474(9) -0.1077(13) -0.0112(9) 0.040(4) Uani 1 1 d .
H9A H 0.5687 -0.1898 0.0239 0.060 Uiso 1 1 calc R
H9B H 0.5574 -0.1371 -0.0669 0.060 Uiso 1 1 calc R
H9C H 0.4805 -0.0887 -0.0022 0.060 Uiso 1 1 calc R
C10 C 0.6472(8) 0.1205(14) -0.0561(8) 0.029(3) Uani 1 1 d .
H10 H 0.6440 0.0798 -0.1084 0.035 Uiso 1 1 calc R
C11 C 0.6950(8) 0.2608(13) -0.0444(8) 0.027(3) Uani 1 1 d .
C12 C 0.7431(10) 0.3423(16) -0.1158(9) 0.043(4) Uani 1 1 d .
H12A H 0.7393 0.2775 -0.1632 0.064 Uiso 1 1 calc R
H12B H 0.8090 0.3617 -0.1029 0.064 Uiso 1 1 calc R
H12C H 0.7112 0.4389 -0.1263 0.064 Uiso 1 1 calc R
C13 C 0.5951(9) -0.1215(13) 0.1818(8) 0.028(3) Uani 1 1 d .
H13 H 0.6464 -0.1815 0.1641 0.034 Uiso 1 1 calc R
C14 C 0.5334(10) -0.1572(14) 0.2410(8) 0.032(3) Uani 1 1 d .
H14 H 0.5332 -0.2479 0.2715 0.039 Uiso 1 1 calc R
C15 C 0.3889(9) -0.0297(14) 0.3037(8) 0.035(3) Uani 1 1 d .
H15A H 0.3597 0.0721 0.3001 0.042 Uiso 1 1 calc R
H15B H 0.4117 -0.0431 0.3590 0.042 Uiso 1 1 calc R
C16 C 0.3135(9) -0.1510(15) 0.2865(8) 0.035(3) Uani 1 1 d .
H16A H 0.2936 -0.1427 0.2301 0.043 Uiso 1 1 calc R
H16B H 0.3411 -0.2532 0.2943 0.043 Uiso 1 1 calc R
C17 C 0.2288(10) -0.1345(16) 0.3395(10) 0.049(4) Uani 1 1 d .
H17A H 0.2000 -0.0339 0.3294 0.059 Uiso 1 1 calc R
H17B H 0.2499 -0.1363 0.3957 0.059 Uiso 1 1 calc R
C18 C 0.1527(12) -0.258(2) 0.3282(12) 0.072(6) Uani 1 1 d .
H18A H 0.1191 -0.2400 0.2781 0.108 Uiso 1 1 calc R
H18B H 0.1085 -0.2543 0.3728 0.108 Uiso 1 1 calc R
H18C H 0.1825 -0.3585 0.3264 0.108 Uiso 1 1 calc R
C19 C 0.9666(8) 0.6576(14) 0.1157(8) 0.030(3) Uani 1 1 d .
H19A H 0.9956 0.5770 0.1487 0.036 Uiso 1 1 calc R
H19B H 0.9590 0.7488 0.1496 0.036 Uiso 1 1 calc R
C20 C 1.0322(9) 0.6956(14) 0.0472(8) 0.035(4) Uani 1 1 d .
H20A H 0.9992 0.7641 0.0097 0.042 Uiso 1 1 calc R
H20B H 1.0473 0.6008 0.0181 0.042 Uiso 1 1 calc R
C21 C 1.1236(10) 0.7711(14) 0.0734(9) 0.039(4) Uani 1 1 d .
H21A H 1.1583 0.7008 0.1088 0.047 Uiso 1 1 calc R
H21B H 1.1087 0.8637 0.1043 0.047 Uiso 1 1 calc R
C22 C 1.1870(10) 0.8147(18) 0.0027(10) 0.046(4) Uani 1 1 d .
H22A H 1.2005 0.7241 -0.0292 0.068 Uiso 1 1 calc R
H22B H 1.2459 0.8575 0.0228 0.068 Uiso 1 1 calc R
H22C H 1.1550 0.8903 -0.0305 0.068 Uiso 1 1 calc R
C23 C 0.8994(10) 0.0551(14) 0.2240(10) 0.046(4) Uani 1 1 d .
H23 H 0.8882 0.0077 0.1741 0.055 Uiso 1 1 calc R
C24 C 0.9870(11) 0.1313(18) 0.2356(10) 0.046(4) Uani 1 1 d .
H24 H 1.0305 0.1308 0.1928 0.055 Uiso 1 1 calc R
C25 C 1.0156(14) 0.214(2) 0.3128(10) 0.074(6) Uani 1 1 d .
H25A H 0.9922 0.1545 0.3587 0.089 Uiso 1 1 calc R
H25B H 1.0849 0.2153 0.3160 0.089 Uiso 1 1 calc R
C26 C 0.9811(13) 0.3738(18) 0.3213(11) 0.064(6) Uani 1 1 d .
H26A H 1.0330 0.4442 0.3081 0.077 Uiso 1 1 calc R
H26B H 0.9637 0.3915 0.3776 0.077 Uiso 1 1 calc R
C27 C 0.8945(10) 0.4129(15) 0.2671(8) 0.038(4) Uani 1 1 d .
H27 H 0.9016 0.4982 0.2330 0.046 Uiso 1 1 calc R
C28 C 0.8058(9) 0.3351(15) 0.2629(8) 0.036(3) Uani 1 1 d .
H28 H 0.7602 0.3706 0.2261 0.043 Uiso 1 1 calc R
C29 C 0.7815(13) 0.1973(18) 0.3153(11) 0.061(5) Uani 1 1 d .
H29A H 0.8039 0.2176 0.3701 0.073 Uiso 1 1 calc R
H29B H 0.7124 0.1872 0.3175 0.073 Uiso 1 1 calc R
C30 C 0.8230(14) 0.046(2) 0.2874(12) 0.079(6) Uani 1 1 d .
H30A H 0.8491 -0.0074 0.3344 0.095 Uiso 1 1 calc R
H30B H 0.7712 -0.0176 0.2663 0.095 Uiso 1 1 calc R
C31 C 0.3872(10) 0.2262(15) 0.0521(10) 0.043(4) Uani 1 1 d .
H31 H 0.4488 0.1854 0.0509 0.051 Uiso 1 1 calc R
C32 C 0.3192(9) 0.1532(16) 0.1043(9) 0.034(4) Uani 1 1 d .
H32 H 0.3380 0.0634 0.1313 0.041 Uiso 1 1 calc R
C33 C 0.2174(10) 0.2128(17) 0.1188(12) 0.056(5) Uani 1 1 d .
H33A H 0.1782 0.1872 0.0720 0.067 Uiso 1 1 calc R
H33B H 0.1906 0.1602 0.1656 0.067 Uiso 1 1 calc R
C34 C 0.2134(10) 0.3826(15) 0.1326(11) 0.052(4) Uani 1 1 d .
H34A H 0.1585 0.4054 0.1666 0.063 Uiso 1 1 calc R
H34B H 0.2035 0.4337 0.0807 0.063 Uiso 1 1 calc R
C35 C 0.3018(9) 0.4508(14) 0.1723(9) 0.032(3) Uani 1 1 d .
H35 H 0.3041 0.4495 0.2288 0.039 Uiso 1 1 calc R
C36 C 0.3776(12) 0.5136(14) 0.1331(9) 0.046(4) Uani 1 1 d .
H36 H 0.4247 0.5583 0.1654 0.055 Uiso 1 1 calc R
C37 C 0.3941(12) 0.5189(15) 0.0404(9) 0.051(4) Uani 1 1 d .
H37A H 0.3573 0.6038 0.0176 0.061 Uiso 1 1 calc R
H37B H 0.4613 0.5398 0.0300 0.061 Uiso 1 1 calc R
C38 C 0.3659(12) 0.3684(18) -0.0026(10) 0.057(5) Uani 1 1 d .
H38A H 0.4013 0.3591 -0.0531 0.069 Uiso 1 1 calc R
H38B H 0.2982 0.3710 -0.0157 0.069 Uiso 1 1 calc R
I1 I 0.94931(6) 0.14705(10) 0.02111(6) 0.0387(2) Uani 1 1 d .
I2 I 0.50408(7) 0.39990(10) 0.30535(6) 0.0402(2) Uani 1 1 d .
N1 N 0.5680(7) 0.0230(11) 0.1515(6) 0.024(2) Uani 1 1 d .
N2 N 0.4704(7) -0.0359(10) 0.2485(7) 0.029(3) Uani 1 1 d .
N3 N 0.7545(7) 0.4573(12) 0.0525(6) 0.030(3) Uani 1 1 d .
N4 N 0.8720(7) 0.6052(10) 0.0889(7) 0.029(3) Uani 1 1 d .

loop_
_atom_site_aniso_label
_atom_site_aniso_U_11
_atom_site_aniso_U_22
_atom_site_aniso_U_33
_atom_site_aniso_U_23
_atom_site_aniso_U_13
_atom_site_aniso_U_12
Ir1 0.0292(4) 0.0218(3) 0.0225(3) 0.0019(3) -0.0008(3) 0.0012(3)
Ir2 0.0297(4) 0.0191(2) 0.0286(4) -0.0013(3) -0.0008(3) -0.0002(3)
C1 0.033(7) 0.014(6) 0.029(8) -0.004(5) -0.004(6) 0.007(5)
C2 0.036(7) 0.034(7) 0.006(6) -0.004(5) 0.003(6) -0.008(6)
C3 0.039(8) 0.033(8) 0.040(9) 0.016(6) 0.002(7) 0.016(6)
C4 0.033(7) 0.019(7) 0.048(10) 0.002(6) -0.010(7) -0.001(5)
C5 0.025(7) 0.022(7) 0.038(9) -0.002(6) -0.005(6) 0.003(5)
C6 0.026(7) 0.025(7) 0.025(7) -0.001(6) -0.002(6) 0.007(5)
C7 0.022(6) 0.012(6) 0.027(7) -0.002(5) 0.011(6) 0.007(5)
C8 0.034(7) 0.020(6) 0.028(8) -0.005(6) 0.000(6) 0.000(5)
C9 0.034(8) 0.027(7) 0.058(11) -0.017(7) -0.005(8) 0.006(6)
C10 0.029(7) 0.037(8) 0.021(8) -0.003(6) -0.007(6) 0.005(5)
C11 0.019(6) 0.033(7) 0.031(8) 0.002(6) 0.004(6) 0.002(5)
C12 0.047(9) 0.043(8) 0.038(9) 0.014(7) -0.011(7) 0.009(7)
C13 0.034(7) 0.018(7) 0.033(8) 0.000(6) -0.002(7) 0.003(5)
C14 0.048(8) 0.023(7) 0.026(8) 0.001(6) -0.004(7) -0.002(6)
C15 0.049(9) 0.021(7) 0.034(9) -0.006(6) 0.009(7) 0.002(6)
C16 0.042(8) 0.035(7) 0.029(8) -0.003(7) 0.007(7) -0.003(6)
C17 0.049(10) 0.045(9) 0.053(11) -0.009(8) 0.005(8) -0.004(7)
C18 0.038(10) 0.126(17) 0.053(13) -0.035(11) 0.031(9) -0.019(10)
C19 0.027(7) 0.025(6) 0.038(9) -0.002(6) -0.006(7) -0.002(5)
C20 0.044(9) 0.031(8) 0.030(8) -0.007(6) -0.016(7) 0.007(6)
C21 0.047(9) 0.032(7) 0.038(9) 0.002(7) -0.006(8) -0.004(6)
C22 0.038(9) 0.051(10) 0.048(11) 0.007(8) -0.008(8) -0.015(7)
C23 0.054(10) 0.025(7) 0.058(11) 0.027(7) 0.002(9) 0.004(6)
C24 0.039(10) 0.048(10) 0.051(11) 0.020(9) -0.003(9) 0.010(8)
C25 0.070(13) 0.125(16) 0.028(10) -0.004(11) -0.032(9) 0.015(11)
C26 0.090(15) 0.045(10) 0.056(13) -0.021(9) -0.025(11) 0.029(9)
C27 0.063(10) 0.033(7) 0.018(8) -0.007(6) -0.005(7) 0.006(7)
C28 0.035(8) 0.040(8) 0.032(8) 0.001(7) 0.006(7) -0.001(6)
C29 0.070(12) 0.059(12) 0.054(12) 0.005(9) 0.032(10) -0.005(9)
C30 0.101(15) 0.058(12) 0.079(15) 0.037(11) 0.009(13) 0.000(10)
C31 0.040(9) 0.037(8) 0.052(10) -0.004(7) -0.021(8) 0.018(7)
C32 0.021(8) 0.031(7) 0.051(10) 0.004(7) -0.004(7) 0.002(6)
C33 0.032(8) 0.049(9) 0.085(14) -0.011(9) -0.001(9) -0.003(7)
C34 0.028(8) 0.038(8) 0.091(14) 0.004(8) 0.010(8) 0.013(6)
C35 0.037(8) 0.027(7) 0.032(8) 0.001(6) 0.005(7) 0.011(6)
C36 0.071(11) 0.016(7) 0.049(11) -0.006(7) -0.014(9) 0.009(7)
C37 0.076(11) 0.023(7) 0.055(11) -0.012(7) -0.027(9) -0.006(7)
C38 0.055(11) 0.067(11) 0.050(11) 0.024(9) -0.020(9) 0.003(8)
I1 0.0417(5) 0.0414(5) 0.0330(6) -0.0075(4) -0.0025(4) 0.0124(4)
I2 0.0639(6) 0.0253(4) 0.0315(5) -0.0030(4) -0.0103(5) -0.0001(4)
N1 0.027(6) 0.025(6) 0.019(6) 0.005(5) -0.004(5) 0.005(4)
N2 0.037(6) 0.008(5) 0.041(7) -0.004(5) -0.004(6) 0.000(4)
N3 0.037(6) 0.025(5) 0.028(7) 0.002(5) 0.002(5) 0.002(5)
N4 0.041(7) 0.014(5) 0.032(7) 0.006(5) -0.001(5) -0.002(4)

loop_
_atom_type_symbol
_atom_type_description
_atom_type_scat_dispersion_real
_atom_type_scat_dispersion_imag
_atom_type_scat_source
Ir Ir -1.4442 7.9887 'International Tables Vol C Tables 4.2.6.8 and 6.1.1.4'
C C 0.0033 0.0016 'International Tables Vol C Tables 4.2.6.8 and 6.1.1.4'
I I -0.4742 1.8119 'International Tables Vol C Tables 4.2.6.8 and 6.1.1.4'
N N 0.0061 0.0033 'International Tables Vol C Tables 4.2.6.8 and 6.1.1.4'
H H 0.0000 0.0000 'International Tables Vol C Tables 4.2.6.8 and 6.1.1.4'

loop_
_geom_angle_atom_site_label_1
_geom_angle_atom_site_label_2
_geom_angle_atom_site_label_3
_geom_angle
C2 Ir1 C27 91.5(5)
C2 Ir1 C28 91.7(5)
C27 Ir1 C28 38.8(5)
C2 Ir1 C23 159.7(5)
C27 Ir1 C23 94.9(6)
C28 Ir1 C23 81.4(6)
C2 Ir1 C24 163.0(5)
C27 Ir1 C24 80.7(6)
C28 Ir1 C24 91.6(6)
C23 Ir1 C24 37.2(5)
C2 Ir1 I1 88.8(3)
C27 Ir1 I1 160.3(4)
C28 Ir1 I1 160.9(3)
C23 Ir1 I1 91.6(5)
C24 Ir1 I1 93.5(5)
C1 Ir2 C31 93.1(5)
C1 Ir2 C32 87.6(5)
C31 Ir2 C32 39.6(6)
C1 Ir2 C35 160.2(5)
C31 Ir2 C35 88.7(5)
C32 Ir2 C35 81.3(5)
C1 Ir2 C36 163.8(6)
C31 Ir2 C36 81.6(5)
C32 Ir2 C36 97.7(5)
C35 Ir2 C36 35.7(5)
C1 Ir2 I2 90.0(3)
C31 Ir2 I2 161.4(4)
C32 Ir2 I2 159.0(4)
C35 Ir2 I2 94.6(3)
C36 Ir2 I2 90.4(4)
N1 C1 N2 104.6(9)
N1 C1 Ir2 127.7(9)
N2 C1 Ir2 127.7(9)
N3 C2 N4 104.8(10)
N3 C2 Ir1 126.9(8)
N4 C2 Ir1 128.1(8)
C4 C3 N3 109.1(11)
C4 C3 H3 125.5
N3 C3 H3 125.5
C3 C4 N4 106.5(10)
C3 C4 H4 126.7
N4 C4 H4 126.7
C6 C5 C11 120.7(11)
C6 C5 N3 118.4(11)
C11 C5 N3 120.8(12)
C7 C6 C5 118.8(12)
C7 C6 H6 120.6
C5 C6 H6 120.6
C8 C7 C6 122.6(12)
C8 C7 N1 120.1(10)
C6 C7 N1 117.1(11)
C7 C8 C10 117.1(11)
C7 C8 C9 123.0(12)
C10 C8 C9 119.9(11)
C8 C9 H9A 109.5
C8 C9 H9B 109.5
H9A C9 H9B 109.5
C8 C9 H9C 109.5
H9A C9 H9C 109.5
H9B C9 H9C 109.5
C8 C10 C11 123.0(12)
C8 C10 H10 118.5
C11 C10 H10 118.5
C10 C11 C5 117.7(12)
C10 C11 C12 120.3(12)
C5 C11 C12 122.0(11)
C11 C12 H12A 109.5
C11 C12 H12B 109.5
H12A C12 H12B 109.5
C11 C12 H12C 109.5
H12A C12 H12C 109.5
H12B C12 H12C 109.5
C14 C13 N1 106.9(12)
C14 C13 H13 126.5
N1 C13 H13 126.5
C13 C14 N2 107.7(11)
C13 C14 H14 126.1
N2 C14 H14 126.1
N2 C15 C16 113.7(10)
N2 C15 H15A 108.8
C16 C15 H15A 108.8
N2 C15 H15B 108.8
C16 C15 H15B 108.8
H15A C15 H15B 107.7
C17 C16 C15 112.4(11)
C17 C16 H16A 109.1
C15 C16 H16A 109.1
C17 C16 H16B 109.1
C15 C16 H16B 109.1
H16A C16 H16B 107.9
C16 C17 C18 115.0(12)
C16 C17 H17A 108.5
C18 C17 H17A 108.5
C16 C17 H17B 108.5
C18 C17 H17B 108.5
H17A C17 H17B 107.5
C17 C18 H18A 109.5
C17 C18 H18B 109.5
H18A C18 H18B 109.5
C17 C18 H18C 109.5
H18A C18 H18C 109.5
H18B C18 H18C 109.5
N4 C19 C20 113.4(11)
N4 C19 H19A 108.9
C20 C19 H19A 108.9
N4 C19 H19B 108.9
C20 C19 H19B 108.9
H19A C19 H19B 107.7
C19 C20 C21 113.8(11)
C19 C20 H20A 108.8
C21 C20 H20A 108.8
C19 C20 H20B 108.8
C21 C20 H20B 108.8
H20A C20 H20B 107.7
C20 C21 C22 112.9(12)
C20 C21 H21A 109.0
C22 C21 H21A 109.0
C20 C21 H21B 109.0
C22 C21 H21B 109.0
H21A C21 H21B 107.8
C21 C22 H22A 109.5
C21 C22 H22B 109.5
H22A C22 H22B 109.5
C21 C22 H22C 109.5
H22A C22 H22C 109.5
H22B C22 H22C 109.5
C24 C23 C30 123.6(16)
C24 C23 Ir1 72.2(8)
C30 C23 Ir1 110.4(10)
C24 C23 H23 118.2
C30 C23 H23 118.2
Ir1 C23 H23 87.4
C23 C24 C25 124.5(16)
C23 C24 Ir1 70.6(7)
C25 C24 Ir1 111.1(10)
C23 C24 H24 117.7
C25 C24 H24 117.7
Ir1 C24 H24 88.3
C26 C25 C24 115.9(13)
C26 C25 H25A 108.3
C24 C25 H25A 108.3
C26 C25 H25B 108.3
C24 C25 H25B 108.3
H25A C25 H25B 107.4
C25 C26 C27 114.2(13)
C25 C26 H26A 108.7
C27 C26 H26A 108.7
C25 C26 H26B 108.7
C27 C26 H26B 108.7
H26A C26 H26B 107.6
C28 C27 C26 127.9(14)
C28 C27 Ir1 71.5(7)
C26 C27 Ir1 111.9(9)
C28 C27 H27 116.1
C26 C27 H27 116.1
Ir1 C27 H27 86.4
C27 C28 C29 123.0(13)
C27 C28 Ir1 69.7(7)
C29 C28 Ir1 113.4(10)
C27 C28 H28 118.5
C29 C28 H28 118.5
Ir1 C28 H28 87.0
C30 C29 C28 115.1(14)
C30 C29 H29A 108.5
C28 C29 H29A 108.5
C30 C29 H29B 108.5
C28 C29 H29B 108.5
H29A C29 H29B 107.5
C23 C30 C29 116.3(13)
C23 C30 H30A 108.2
C29 C30 H30A 108.2
C23 C30 H30B 108.2
C29 C30 H30B 108.2
H30A C30 H30B 107.4
C32 C31 C38 124.8(13)
C32 C31 Ir2 70.3(9)
C38 C31 Ir2 114.9(10)
C32 C31 H31 117.6
C38 C31 H31 117.6
Ir2 C31 H31 84.8
C31 C32 C33 124.3(13)
C31 C32 Ir2 70.1(8)
C33 C32 Ir2 110.8(10)
C31 C32 H32 117.8
C33 C32 H32 117.8
Ir2 C32 H32 89.1
C34 C33 C32 113.0(12)
C34 C33 H33A 109.0
C32 C33 H33A 109.0
C34 C33 H33B 109.0
C32 C33 H33B 109.0
H33A C33 H33B 107.8
C33 C34 C35 114.8(11)
C33 C34 H34A 108.6
C35 C34 H34A 108.6
C33 C34 H34B 108.6
C35 C34 H34B 108.6
H34A C34 H34B 107.5
C36 C35 C34 126.0(14)
C36 C35 Ir2 72.2(7)
C34 C35 Ir2 110.5(8)
C36 C35 H35 117.0
C34 C35 H35 117.0
Ir2 C35 H35 87.3
C35 C36 C37 126.9(13)
C35 C36 Ir2 72.1(7)
C37 C36 Ir2 106.9(9)
C35 C36 H36 116.6
C37 C36 H36 116.6
Ir2 C36 H36 91.1
C38 C37 C36 113.1(13)
C38 C37 H37A 109.0
C36 C37 H37A 109.0
C38 C37 H37B 109.0
C36 C37 H37B 109.0
H37A C37 H37B 107.8
C37 C38 C31 110.7(13)
C37 C38 H38A 109.5
C31 C38 H38A 109.5
C37 C38 H38B 109.5
C31 C38 H38B 109.5
H38A C38 H38B 108.1
C1 N1 C13 110.3(11)
C1 N1 C7 125.1(9)
C13 N1 C7 124.6(10)
C1 N2 C14 110.5(11)
C1 N2 C15 123.5(10)
C14 N2 C15 125.9(11)
C2 N3 C3 109.8(10)
C2 N3 C5 123.0(10)
C3 N3 C5 126.7(10)
C2 N4 C4 109.7(10)
C2 N4 C19 125.6(10)
C4 N4 C19 124.0(9)

loop_
_geom_bond_atom_site_label_1
_geom_bond_atom_site_label_2
_geom_bond_distance
Ir1 C2 2.026(12)
Ir1 C27 2.110(12)
Ir1 C28 2.133(14)
Ir1 C23 2.188(12)
Ir1 C24 2.209(13)
Ir1 I1 2.6722(11)
Ir2 C1 2.032(11)
Ir2 C31 2.104(15)
Ir2 C32 2.107(13)
Ir2 C35 2.205(11)
Ir2 C36 2.205(12)
Ir2 I2 2.6737(10)
C1 N1 1.361(15)
C1 N2 1.369(16)
C2 N3 1.354(14)
C2 N4 1.375(14)
C3 C4 1.310(17)
C3 N3 1.385(15)
C3 H3 0.9300
C4 N4 1.405(15)
C4 H4 0.9300
C5 C6 1.392(18)
C5 C11 1.398(18)
C5 N3 1.441(15)
C6 C7 1.392(15)
C6 H6 0.9300
C7 C8 1.371(17)
C7 N1 1.435(15)
C8 C10 1.395(17)
C8 C9 1.517(15)
C9 H9A 0.9600
C9 H9B 0.9600
C9 H9C 0.9600
C10 C11 1.395(16)
C10 H10 0.9300
C11 C12 1.524(19)
C12 H12A 0.9600
C12 H12B 0.9600
C12 H12C 0.9600
C13 C14 1.336(18)
C13 N1 1.393(14)
C13 H13 0.9300
C14 N2 1.373(16)
C14 H14 0.9300
C15 N2 1.457(16)
C15 C16 1.510(17)
C15 H15A 0.9700
C15 H15B 0.9700
C16 C17 1.476(19)
C16 H16A 0.9700
C16 H16B 0.9700
C17 C18 1.52(2)
C17 H17A 0.9700
C17 H17B 0.9700
C18 H18A 0.9600
C18 H18B 0.9600
C18 H18C 0.9600
C19 N4 1.464(15)
C19 C20 1.488(19)
C19 H19A 0.9700
C19 H19B 0.9700
C20 C21 1.496(18)
C20 H20A 0.9700
C20 H20B 0.9700
C21 C22 1.51(2)
C21 H21A 0.9700
C21 H21B 0.9700
C22 H22A 0.9600
C22 H22B 0.9600
C22 H22C 0.9600
C23 C24 1.401(19)
C23 C30 1.49(2)
C23 H23 0.9300
C24 C25 1.51(2)
C24 H24 0.9300
C25 C26 1.46(2)
C25 H25A 0.9700
C25 H25B 0.9700
C26 C27 1.54(2)
C26 H26A 0.9700
C26 H26B 0.9700
C27 C28 1.411(18)
C27 H27 0.9300
C28 C29 1.51(2)
C28 H28 0.9300
C29 C30 1.50(2)
C29 H29A 0.9700
C29 H29B 0.9700
C30 H30A 0.9700
C30 H30B 0.9700
C31 C32 1.43(2)
C31 C38 1.55(2)
C31 H31 0.9300
C32 C33 1.530(19)
C32 H32 0.9300
C33 C34 1.482(19)
C33 H33A 0.9700
C33 H33B 0.9700
C34 C35 1.514(18)
C34 H34A 0.9700
C34 H34B 0.9700
C35 C36 1.35(2)
C35 H35 0.9300
C36 C37 1.54(2)
C36 H36 0.9300
C37 C38 1.53(2)
C37 H37A 0.9700
C37 H37B 0.9700
C38 H38A 0.9700
C38 H38B 0.9700
